data_7009543
loop_
_publ_author_name
'Isaac Abrahams'
'Donald C. Bradley'
'Halina Chudzynska'
'Majid Motevalli'
'Paul O'Shaughnessy'

_publ_section_title
;
 Polynuclear tantalum oxoalkoxides. Crystal structures of
 [Ta8O10(OEt)20], [Ta7O9(OPri)17] and [Ta5O7(OBut)11]&#x00B7;C6H5Me
;
_journal_issue 16
_journal_name_full 'J. Chem. Soc., Dalton Trans.'
_journal_page_first 2685
_journal_page_last 2691
_journal_paper_doi 10.1039/b001797n
_journal_year 2000
_chemical_compound_source 'synthesis as described'
_chemical_formula_moiety 'C51 H119 O26 Ta7'
_chemical_formula_structural 'C51 H119 O26 TA7'
_chemical_formula_sum 'C51 H119 O26 Ta7'
_chemical_formula_weight 2415.11
_chemical_name_systematic
;
 ?
;
_space_group_IT_number 15
_symmetry_cell_setting monoclinic
_symmetry_Int_Tables_number 15
_symmetry_space_group_name_Hall '-C 2yc'
_symmetry_space_group_name_H-M 'C 1 2/c 1'
_atom_sites_solution_hydrogens geom
_atom_sites_solution_primary Patterson
_atom_sites_solution_secondary difmap
_audit_conform_dict_location ftp://ftp.iucr.org/cifdics/cif_core_2.1beta5.dic
_audit_conform_dict_name cif_core.dic
_audit_conform_dict_version 2.1beta5
_audit_creation_date 2000-02-29T20:23:55-00:00
_audit_creation_method 'WinGX routine CIF_UPDATE'
_cell_angle_alpha 90
_cell_angle_beta 98.56(6)
_cell_angle_gamma 90
_cell_formula_units_Z 4
_cell_length_a 21.847(9)
_cell_length_b 13.626(5)
_cell_length_c 27.917(9)
_cell_measurement_reflns_used 25
_cell_measurement_temperature 293(2)
_cell_measurement_theta_max 13.91
_cell_measurement_theta_min 11.94
_cell_measurement_wavelength 0.71073
_cell_volume 8218(5)
_computing_cell_refinement 'CAD4/PC (Enraf Nonius, 1992)'
_computing_data_collection 'CAD4/PC (Enraf Nonius, 1992)'
_computing_data_reduction 'XCAD4 (Harms & Wocadlo, 1995)'
_computing_molecular_graphics 'Ortep-3 for Windows (Farrugia, 1997)'
_computing_publication_material 'WinGX publication routines (Farrugia, 1999)'
_computing_structure_refinement 'SHELXL-97 (Sheldrick, 1997)'
_computing_structure_solution 'SHELXS-97 (Sheldrick, 1997)'
_diffrn_ambient_temperature 293(2)
_diffrn_detector 'scintillation LiI'
_diffrn_detector_dtime 1.195
_diffrn_measured_fraction_theta_full 0.999
_diffrn_measured_fraction_theta_max 0.999
_diffrn_measurement_device '\k-geometry diffractometer'
_diffrn_measurement_device_type 'Enraf Nonius CAD4'
_diffrn_measurement_method 'non-profiled omega/2theta scans'
_diffrn_orient_matrix_type
;
  x-axis points to radiation source
  the matrix is specified in reciprocal space
;
_diffrn_orient_matrix_UB_11 -0.9484E-2
_diffrn_orient_matrix_UB_12 -0.70712E-1
_diffrn_orient_matrix_UB_13 -0.7195E-2
_diffrn_orient_matrix_UB_21 0.9317E-2
_diffrn_orient_matrix_UB_22 -0.15498E-1
_diffrn_orient_matrix_UB_23 0.35374E-1
_diffrn_orient_matrix_UB_31 -0.44339E-1
_diffrn_orient_matrix_UB_32 0.11878E-1
_diffrn_orient_matrix_UB_33 0.00331
_diffrn_radiation_monochromator graphite
_diffrn_radiation_probe x-ray
_diffrn_radiation_type MoK\a
_diffrn_radiation_wavelength 0.71073
_diffrn_reflns_av_R_equivalents 0.0341
_diffrn_reflns_av_sigmaI/netI 0.1062
_diffrn_reflns_limit_h_max 0
_diffrn_reflns_limit_h_min -25
_diffrn_reflns_limit_k_max 16
_diffrn_reflns_limit_k_min 0
_diffrn_reflns_limit_l_max 33
_diffrn_reflns_limit_l_min -32
_diffrn_reflns_number 7433
_diffrn_reflns_theta_full 24.98
_diffrn_reflns_theta_max 24.98
_diffrn_reflns_theta_min 1.48
_diffrn_source 'Enraf Nonius FR590'
_diffrn_standards_decay_% 29
_diffrn_standards_interval_time 60
_diffrn_standards_number 2
_exptl_absorpt_coefficient_mu 9.341
_exptl_absorpt_correction_T_max 0.1544
_exptl_absorpt_correction_T_min 0.0479
_exptl_absorpt_correction_type refdelf
_exptl_absorpt_process_details
;
        Walker, N. & Stuart, D (1983) Acta. Cryst. A39, 158-166
;
_exptl_crystal_colour colorless
_exptl_crystal_density_diffrn 1.952
_exptl_crystal_density_method 'not measured'
_exptl_crystal_description prism
_exptl_crystal_F_000 4576
_exptl_crystal_size_max 0.35
_exptl_crystal_size_mid 0.32
_exptl_crystal_size_min 0.2
_refine_diff_density_max 1.875
_refine_diff_density_min -1.359
_refine_diff_density_rms 0.22
_refine_ls_extinction_method none
_refine_ls_goodness_of_fit_ref 1.055
_refine_ls_hydrogen_treatment mixed
_refine_ls_matrix_type full
_refine_ls_number_parameters 382
_refine_ls_number_reflns 7228
_refine_ls_number_restraints 17
_refine_ls_restrained_S_all 1.054
_refine_ls_R_factor_all 0.1425
_refine_ls_R_factor_gt 0.0643
_refine_ls_shift/su_max 0.056
_refine_ls_shift/su_mean 0.005
_refine_ls_structure_factor_coef Fsqd
_refine_ls_weighting_details 'calc w=1/[\s^2^(Fo^2^)+(0.0733P)^2^+0.0000P] where P=(Fo^2^+2Fc^2^)/3'
_refine_ls_weighting_scheme calc
_refine_ls_wR_factor_gt 0.1409
_refine_ls_wR_factor_ref 0.1584
_reflns_number_gt 4128
_reflns_number_total 7228
_reflns_threshold_expression >2sigma(I)
_cod_data_source_file b001797n.txt
_cod_data_source_block haltan
_cod_original_sg_symbol_H-M 'C 2/c'
_cod_database_code 7009543
_exptl_absorpt_factor_mur 1.868
_diffrn_standards_decay_corr_max 1.518
_diffrn_standards_decay_corr_min 1

loop_
_symmetry_equiv_pos_as_xyz
'x, y, z'
'-x, y, -z+1/2'
'x+1/2, y+1/2, z'
'-x+1/2, y+1/2, -z+1/2'
'-x, -y, -z'
'x, -y, z-1/2'
'-x+1/2, -y+1/2, -z'
'x+1/2, -y+1/2, z-1/2'

loop_
_atom_site_label
_atom_site_type_symbol
_atom_site_fract_x
_atom_site_fract_y
_atom_site_fract_z
_atom_site_U_iso_or_equiv
_atom_site_adp_type
_atom_site_occupancy
_atom_site_symmetry_multiplicity
_atom_site_calc_flag
_atom_site_refinement_flags
_atom_site_disorder_assembly
_atom_site_disorder_group
Ta1 Ta 0 0.82503(7) 0.25 0.0493(3) Uani 1 2 d S . .
Ta2 Ta 0.00447(4) 0.57537(5) 0.30626(3) 0.0535(2) Uani 1 1 d . . .
Ta3 Ta 0.06103(4) 0.79306(6) 0.15725(3) 0.0577(2) Uani 1 1 d . . .
Ta4 Ta 0.09612(4) 0.76353(6) 0.37440(3) 0.0629(3) Uani 1 1 d . . .
O1 O 0 0.6778(10) 0.25 0.037(3) Uani 1 2 d S . .
O2 O -0.0263(5) 0.8131(7) 0.1802(4) 0.043(3) Uani 1 1 d . . .
O3 O -0.0074(5) 0.7621(9) 0.0989(4) 0.061(3) Uani 1 1 d . . .
O4 O 0.0794(5) 0.8198(9) 0.2245(4) 0.063(3) Uani 1 1 d . . .
O5 O 0 0.9630(11) 0.25 0.051(4) Uani 1 2 d S . .
O6 O -0.0561(5) 0.6471(8) 0.3313(4) 0.055(3) Uani 1 1 d . . .
O7 O 0.0567(5) 0.5158(8) 0.2539(4) 0.057(3) Uani 1 1 d . . .
O8 O 0.0718(5) 0.6323(9) 0.3438(4) 0.058(3) Uani 1 1 d . . .
O9 O 0.1592(6) 0.7793(9) 0.3382(5) 0.076(4) Uani 1 1 d . . .
O10 O 0.1366(6) 0.7630(10) 0.1357(5) 0.083(4) Uani 1 1 d . . .
O11 O 0.0673(6) 0.9238(9) 0.1356(5) 0.074(4) Uani 1 1 d . . .
O12 O 0.0004(6) 0.4577(9) 0.3398(5) 0.073(4) Uani 1 1 d . . .
O13 O 0.1344(6) 0.6931(11) 0.4283(5) 0.085(4) Uani 1 1 d . . .
O14 O 0.1085(6) 0.8895(9) 0.4038(5) 0.079(4) Uani 1 1 d . . .
C1 C -0.0004(11) 0.7355(15) 0.0499(7) 0.085(7) Uani 1 1 d D . .
H1 H -0.0422 0.7378 0.0313 0.102 Uiso 1 1 calc R . .
C2 C 0.0188(12) 0.6347(16) 0.0491(10) 0.122(10) Uani 1 1 d D . .
H2A H 0.0061 0.6079 0.0174 0.183 Uiso 1 1 calc R . .
H2B H 0.0003 0.5979 0.0725 0.183 Uiso 1 1 calc R . .
H2C H 0.0631 0.631 0.0568 0.183 Uiso 1 1 calc R . .
C3 C 0.0354(13) 0.8032(18) 0.0272(9) 0.132(11) Uani 1 1 d D . .
H3A H 0.0181 0.8678 0.0284 0.198 Uiso 1 1 calc R . .
H3B H 0.0352 0.7844 -0.006 0.198 Uiso 1 1 calc R . .
H3C H 0.0772 0.8034 0.0438 0.198 Uiso 1 1 calc R . .
C4 C 0.1856(12) 0.695(2) 0.1383(9) 0.104(8) Uani 1 1 d D . .
H4 H 0.1701 0.631 0.1476 0.125 Uiso 1 1 calc R . .
C5 C 0.2019(17) 0.685(4) 0.0912(11) 0.34(4) Uani 1 1 d D . .
H5A H 0.2281 0.6287 0.0902 0.516 Uiso 1 1 calc R . .
H5B H 0.2235 0.7428 0.0834 0.516 Uiso 1 1 calc R . .
H5C H 0.165 0.6769 0.0681 0.516 Uiso 1 1 calc R . .
C6 C 0.2365(14) 0.722(4) 0.1737(14) 0.27(3) Uani 1 1 d D . .
H6A H 0.2655 0.6683 0.1784 0.4 Uiso 1 1 calc R . .
H6B H 0.2219 0.7361 0.2037 0.4 Uiso 1 1 calc R . .
H6C H 0.2564 0.7785 0.1628 0.4 Uiso 1 1 calc R . .
C7 C 0.1171(10) 0.4809(16) 0.2543(11) 0.132(11) Uani 1 1 d D . .
H7 H 0.1213 0.4681 0.2204 0.159 Uiso 1 1 calc R . .
C8 C 0.1625(11) 0.553(2) 0.2709(13) 0.185(19) Uani 1 1 d D . .
H8A H 0.1445 0.6169 0.2668 0.277 Uiso 1 1 calc R . .
H8B H 0.1963 0.5478 0.2526 0.277 Uiso 1 1 calc R . .
H8C H 0.1775 0.5418 0.3046 0.277 Uiso 1 1 calc R . .
C9 C 0.1294(18) 0.390(2) 0.2790(16) 0.28(3) Uani 1 1 d D . .
H9A H 0.1731 0.3777 0.2837 0.417 Uiso 1 1 calc R . .
H9B H 0.1082 0.3382 0.26 0.417 Uiso 1 1 calc R . .
H9C H 0.1152 0.3933 0.3099 0.417 Uiso 1 1 calc R . .
C10 C -0.0048(16) 0.3683(17) 0.3614(12) 0.20(2) Uani 1 1 d D . .
H10 H -0.0142 0.3213 0.3348 0.237 Uiso 1 1 calc R . .
C11 C -0.0587(16) 0.372(3) 0.3845(16) 0.21(2) Uani 1 1 d D . .
H11A H -0.062 0.4351 0.3987 0.317 Uiso 1 1 calc R . .
H11B H -0.0557 0.3223 0.4093 0.317 Uiso 1 1 calc R . .
H11C H -0.0947 0.3594 0.361 0.317 Uiso 1 1 calc R . .
C12 C 0.051(2) 0.334(3) 0.3896(16) 0.30(3) Uani 1 1 d D . .
H12A H 0.0858 0.3619 0.3774 0.443 Uiso 1 1 calc R . .
H12B H 0.0526 0.2637 0.3876 0.443 Uiso 1 1 calc R . .
H12C H 0.0517 0.3532 0.4228 0.443 Uiso 1 1 calc R . .
C13 C 0.1542(14) 0.603(3) 0.4460(11) 0.147(12) Uani 1 1 d D . .
H13 H 0.1211 0.5585 0.4323 0.177 Uiso 1 1 calc R . .
C14 C 0.1585(17) 0.590(3) 0.4969(11) 0.25(3) Uani 1 1 d D . .
H14A H 0.1814 0.6431 0.5134 0.372 Uiso 1 1 calc R . .
H14B H 0.1794 0.529 0.5059 0.372 Uiso 1 1 calc R . .
H14C H 0.1177 0.5878 0.5057 0.372 Uiso 1 1 calc R . .
C15 C 0.2072(17) 0.568(3) 0.4274(13) 0.24(3) Uani 1 1 d D . .
H15A H 0.1972 0.5589 0.3931 0.366 Uiso 1 1 calc R . .
H15B H 0.2199 0.5067 0.4426 0.366 Uiso 1 1 calc R . .
H15C H 0.2402 0.615 0.4342 0.366 Uiso 1 1 calc R . .
C16 C 0 1.062(3) 0.25 0.28(5) Uani 1 2 d SD . .
H16 H -0.0103 1.0621 0.283 0.331 Uiso 0.5 1 calc PR . .
C17 C 0.0558(17) 1.111(3) 0.2666(19) 0.37(4) Uani 1 1 d D . .
H17A H 0.0482 1.1806 0.2678 0.553 Uiso 1 1 calc R . .
H17B H 0.0851 1.0987 0.2449 0.553 Uiso 1 1 calc R . .
H17C H 0.0722 1.0882 0.2984 0.553 Uiso 1 1 calc R . .
C18 C 0.1111(14) 0.992(2) 0.1256(13) 0.185(19) Uani 1 1 d D . .
H18 H 0.1317 0.9569 0.1018 0.223 Uiso 1 1 calc R . .
C19 C 0.0839(17) 1.073(2) 0.0980(14) 0.21(2) Uani 1 1 d D . .
H19A H 0.0515 1.1003 0.1136 0.318 Uiso 1 1 calc R . .
H19B H 0.067 1.0509 0.0661 0.318 Uiso 1 1 calc R . .
H19C H 0.1149 1.1219 0.0957 0.318 Uiso 1 1 calc R . .
C20 C 0.1611(18) 1.011(3) 0.1629(13) 0.22(2) Uani 1 1 d D . .
H20A H 0.1462 1.0131 0.1936 0.331 Uiso 1 1 calc R . .
H20B H 0.1794 1.0734 0.1571 0.331 Uiso 1 1 calc R . .
H20C H 0.1916 0.9604 0.1634 0.331 Uiso 1 1 calc R . .
C21 C 0.1016(15) 0.971(2) 0.4314(12) 0.155(13) Uani 1 1 d D . .
H21 H 0.0615 0.9683 0.443 0.186 Uiso 1 1 calc R . .
C22 C 0.150(2) 0.969(3) 0.4715(15) 0.31(4) Uani 1 1 d D . .
H22A H 0.1402 0.9201 0.4942 0.464 Uiso 1 1 calc R . .
H22B H 0.1533 1.0318 0.4869 0.464 Uiso 1 1 calc R . .
H22C H 0.1881 0.9523 0.4606 0.464 Uiso 1 1 calc R . .
C23 C 0.102(2) 1.053(2) 0.3996(17) 0.28(3) Uani 1 1 d D . .
H23A H 0.1407 1.0868 0.4069 0.416 Uiso 1 1 calc R . .
H23B H 0.0687 1.0962 0.4037 0.416 Uiso 1 1 calc R . .
H23C H 0.0969 1.0297 0.3667 0.416 Uiso 1 1 calc R . .
C24 C 0.2116(13) 0.814(2) 0.3185(16) 0.20(2) Uani 1 1 d D . .
H24 H 0.2139 0.7758 0.2892 0.239 Uiso 1 1 calc R . .
C25 C 0.2033(17) 0.913(2) 0.3037(18) 0.24(2) Uani 1 1 d D . .
H25A H 0.2344 0.953 0.3223 0.361 Uiso 1 1 calc R . .
H25B H 0.163 0.9348 0.3087 0.361 Uiso 1 1 calc R . .
H25C H 0.207 0.9182 0.2699 0.361 Uiso 1 1 calc R . .
C26 C 0.2659(13) 0.792(4) 0.351(2) 0.41(5) Uani 1 1 d D . .
H26A H 0.2635 0.823 0.3821 0.61 Uiso 1 1 calc R . .
H26B H 0.3015 0.8166 0.3388 0.61 Uiso 1 1 calc R . .
H26C H 0.2694 0.7225 0.3558 0.61 Uiso 1 1 calc R . .

loop_
_atom_site_aniso_label
_atom_site_aniso_U_11
_atom_site_aniso_U_22
_atom_site_aniso_U_33
_atom_site_aniso_U_23
_atom_site_aniso_U_13
_atom_site_aniso_U_12
Ta1 0.0598(6) 0.0376(6) 0.0518(7) 0 0.0122(5) 0
Ta2 0.0650(5) 0.0420(4) 0.0542(5) 0.0069(4) 0.0115(4) 0.0022(4)
Ta3 0.0588(5) 0.0589(5) 0.0587(5) 0.0000(4) 0.0196(4) -0.0074(4)
Ta4 0.0610(5) 0.0730(6) 0.0530(5) -0.0062(4) 0.0026(4) -0.0014(4)
O1 0.034(8) 0.054(9) 0.023(8) 0 0.002(6) 0
O2 0.050(6) 0.037(6) 0.046(7) 0.014(5) 0.023(5) 0.004(5)
O3 0.068(8) 0.070(8) 0.047(7) -0.001(6) 0.015(6) -0.013(6)
O4 0.046(7) 0.077(9) 0.068(9) -0.003(7) 0.014(6) 0.000(6)
O5 0.063(10) 0.048(9) 0.039(10) 0 0.002(8) 0
O6 0.046(6) 0.069(8) 0.049(7) 0.005(6) 0.009(5) -0.011(6)
O7 0.059(7) 0.047(7) 0.068(8) 0.004(6) 0.015(6) 0.016(6)
O8 0.066(7) 0.068(8) 0.040(7) 0.007(6) 0.007(6) 0.005(6)
O9 0.073(9) 0.073(9) 0.078(10) -0.004(7) 0.004(7) -0.008(7)
O10 0.085(10) 0.084(10) 0.093(11) -0.006(8) 0.052(9) -0.011(8)
O11 0.091(9) 0.060(8) 0.073(9) 0.020(7) 0.014(8) -0.022(7)
O12 0.095(10) 0.051(8) 0.068(9) 0.011(7) 0.001(7) 0.001(7)
O13 0.079(9) 0.099(11) 0.073(10) 0.008(9) 0.000(8) 0.014(8)
O14 0.068(8) 0.061(9) 0.112(12) -0.029(8) 0.022(8) -0.025(7)
C1 0.116(19) 0.089(17) 0.052(13) -0.005(12) 0.018(12) -0.015(15)
C2 0.13(2) 0.12(2) 0.13(2) -0.049(19) 0.062(19) -0.040(18)
C3 0.19(3) 0.12(2) 0.09(2) 0.007(18) 0.05(2) 0.01(2)
C4 0.10(2) 0.12(2) 0.10(2) -0.019(17) 0.039(17) -0.002(17)
C5 0.15(4) 0.64(12) 0.23(5) -0.17(6) -0.01(3) 0.18(5)
C6 0.10(3) 0.44(8) 0.24(5) -0.14(5) -0.03(3) 0.06(4)
C7 0.055(15) 0.14(3) 0.21(3) 0.00(2) 0.027(18) 0.025(16)
C8 0.066(18) 0.22(4) 0.27(5) -0.14(3) 0.02(2) 0.00(2)
C9 0.31(5) 0.19(4) 0.40(7) 0.21(4) 0.24(5) 0.21(4)
C10 0.39(7) 0.030(14) 0.21(4) 0.024(18) 0.16(4) -0.04(3)
C11 0.19(4) 0.16(4) 0.29(6) 0.03(4) 0.05(4) -0.07(3)
C12 0.34(7) 0.28(6) 0.26(6) 0.21(5) 0.05(5) 0.17(5)
C13 0.13(3) 0.16(3) 0.15(3) 0.05(3) 0.00(2) 0.04(2)
C14 0.18(4) 0.39(7) 0.16(4) 0.18(4) -0.01(3) 0.00(4)
C15 0.22(4) 0.37(7) 0.15(4) 0.05(4) 0.03(3) 0.19(5)
C16 0.19(6) 0.03(2) 0.61(15) 0 0.05(7) 0
C17 0.58(11) 0.19(4) 0.32(8) -0.04(5) -0.01(7) -0.28(6)
C18 0.16(3) 0.12(3) 0.26(5) 0.11(3) -0.04(3) -0.09(2)
C19 0.27(5) 0.13(3) 0.23(5) 0.09(3) 0.01(4) -0.05(3)
C20 0.21(4) 0.16(4) 0.28(6) 0.01(3) -0.01(4) -0.13(3)
C21 0.16(3) 0.11(3) 0.19(4) -0.06(3) 0.02(3) -0.01(2)
C22 0.28(6) 0.33(7) 0.25(6) -0.21(5) -0.15(5) 0.04(5)
C23 0.36(7) 0.06(2) 0.45(9) 0.02(3) 0.16(6) -0.03(3)
C24 0.08(2) 0.10(2) 0.42(7) 0.08(3) 0.06(3) 0.003(18)
C25 0.16(4) 0.15(4) 0.41(8) 0.03(4) 0.04(4) -0.04(3)
C26 0.037(19) 0.35(7) 0.83(15) 0.17(8) 0.04(4) -0.05(3)

loop_
_atom_type_symbol
_atom_type_description
_atom_type_scat_dispersion_real
_atom_type_scat_dispersion_imag
_atom_type_scat_source
C C 0.0033 0.0016 'International Tables Vol C Tables 4.2.6.8 and 6.1.1.4'
H H 0 0 'International Tables Vol C Tables 4.2.6.8 and 6.1.1.4'
O O 0.0106 0.006 'International Tables Vol C Tables 4.2.6.8 and 6.1.1.4'
Ta Ta -0.7052 6.5227 'International Tables Vol C Tables 4.2.6.8 and 6.1.1.4'

loop_
_geom_angle_atom_site_label_1
_geom_angle_atom_site_label_2
_geom_angle_atom_site_label_3
_geom_angle
_geom_angle_site_symmetry_1
_geom_angle_site_symmetry_3
_geom_angle_publ_flag
O5 Ta1 O2 94.8(3) . 2 ?
O5 Ta1 O2 94.8(3) . . ?
O2 Ta1 O2 170.4(5) 2 . ?
O5 Ta1 O4 92.1(3) . 2 ?
O2 Ta1 O4 77.3(5) 2 2 ?
O2 Ta1 O4 102.3(5) . 2 ?
O5 Ta1 O4 92.1(3) . . ?
O2 Ta1 O4 102.3(5) 2 . ?
O2 Ta1 O4 77.3(5) . . ?
O4 Ta1 O4 175.9(7) 2 . ?
O5 Ta1 O1 180.000(4) . . ?
O2 Ta1 O1 85.2(3) 2 . ?
O2 Ta1 O1 85.2(3) . . ?
O4 Ta1 O1 87.9(3) 2 . ?
O4 Ta1 O1 87.9(3) . . ?
O5 Ta1 Ta3 98.04(2) . . ?
O2 Ta1 Ta3 135.9(3) 2 . ?
O2 Ta1 Ta3 42.1(3) . . ?
O4 Ta1 Ta3 143.5(4) 2 . ?
O4 Ta1 Ta3 35.6(4) . . ?
O1 Ta1 Ta3 81.96(2) . . ?
O5 Ta1 Ta3 98.04(2) . 2 ?
O2 Ta1 Ta3 42.1(3) 2 2 ?
O2 Ta1 Ta3 135.9(3) . 2 ?
O4 Ta1 Ta3 35.6(4) 2 2 ?
O4 Ta1 Ta3 143.5(4) . 2 ?
O1 Ta1 Ta3 81.96(2) . 2 ?
Ta3 Ta1 Ta3 163.92(5) . 2 ?
O8 Ta2 O6 96.7(5) . . ?
O8 Ta2 O12 99.7(5) . . ?
O6 Ta2 O12 100.0(5) . . ?
O8 Ta2 O1 95.2(4) . . ?
O6 Ta2 O1 88.6(4) . . ?
O12 Ta2 O1 161.7(5) . . ?
O8 Ta2 O7 95.0(5) . . ?
O6 Ta2 O7 159.2(5) . . ?
O12 Ta2 O7 94.9(5) . . ?
O1 Ta2 O7 73.2(4) . . ?
O8 Ta2 O7 162.8(4) . 2 ?
O6 Ta2 O7 95.6(4) . 2 ?
O12 Ta2 O7 89.8(5) . 2 ?
O1 Ta2 O7 73.2(4) . 2 ?
O7 Ta2 O7 69.8(5) . 2 ?
O8 Ta2 Ta2 119.8(3) . 2 ?
O6 Ta2 Ta2 115.9(3) . 2 ?
O12 Ta2 Ta2 120.3(4) . 2 ?
O1 Ta2 Ta2 41.8(3) . 2 ?
O7 Ta2 Ta2 43.4(3) . 2 ?
O7 Ta2 Ta2 43.3(3) 2 2 ?
O10 Ta3 O11 89.7(6) . . ?
O10 Ta3 O4 107.0(6) . . ?
O11 Ta3 O4 96.9(5) . . ?
O10 Ta3 O6 84.6(5) . 2 ?
O11 Ta3 O6 170.2(5) . 2 ?
O4 Ta3 O6 92.4(5) . 2 ?
O10 Ta3 O3 105.5(5) . . ?
O11 Ta3 O3 91.1(5) . . ?
O4 Ta3 O3 146.6(4) . . ?
O6 Ta3 O3 82.9(5) 2 . ?
O10 Ta3 O2 174.7(5) . . ?
O11 Ta3 O2 95.0(5) . . ?
O4 Ta3 O2 75.1(4) . . ?
O6 Ta3 O2 90.4(4) 2 . ?
O3 Ta3 O2 71.9(4) . . ?
O10 Ta3 Ta1 143.1(5) . . ?
O11 Ta3 Ta1 101.2(4) . . ?
O4 Ta3 Ta1 37.2(3) . . ?
O6 Ta3 Ta1 88.1(3) 2 . ?
O3 Ta3 Ta1 109.4(3) . . ?
O2 Ta3 Ta1 38.2(3) . . ?
O9 Ta4 O13 102.7(6) . . ?
O9 Ta4 O14 93.5(5) . . ?
O13 Ta4 O14 95.6(7) . . ?
O9 Ta4 O8 92.5(5) . . ?
O13 Ta4 O8 86.8(6) . . ?
O14 Ta4 O8 172.9(5) . . ?
O9 Ta4 O2 95.0(5) . 2 ?
O13 Ta4 O2 159.5(5) . 2 ?
O14 Ta4 O2 93.7(5) . 2 ?
O8 Ta4 O2 82.0(4) . 2 ?
O9 Ta4 O3 165.3(5) . 2 ?
O13 Ta4 O3 92.0(5) . 2 ?
O14 Ta4 O3 86.4(5) . 2 ?
O8 Ta4 O3 86.9(4) . 2 ?
O2 Ta4 O3 70.3(4) 2 2 ?
Ta1 O1 Ta2 131.8(3) . 2 ?
Ta1 O1 Ta2 131.8(3) . . ?
Ta2 O1 Ta2 96.4(6) 2 . ?
Ta1 O2 Ta4 145.5(5) . 2 ?
Ta1 O2 Ta3 99.7(4) . . ?
Ta4 O2 Ta3 109.2(4) 2 . ?
C1 O3 Ta3 128.8(12) . . ?
C1 O3 Ta4 123.4(12) . 2 ?
Ta3 O3 Ta4 107.6(5) . 2 ?
Ta3 O4 Ta1 107.2(5) . . ?
C16 O5 Ta1 180.000(9) . . ?
Ta2 O6 Ta3 129.3(5) . 2 ?
C7 O7 Ta2 136.0(15) . . ?
C7 O7 Ta2 127.7(14) . 2 ?
Ta2 O7 Ta2 93.3(4) . 2 ?
Ta2 O8 Ta4 138.6(6) . . ?
C24 O9 Ta4 164(2) . . ?
C4 O10 Ta3 145.1(14) . . ?
C18 O11 Ta3 141.0(16) . . ?
C10 O12 Ta2 175.9(18) . . ?
C13 O13 Ta4 145.9(18) . . ?
C21 O14 Ta4 162.0(17) . . ?
C3 C1 C2 116(2) . . ?
C3 C1 O3 113.7(18) . . ?
C2 C1 O3 109.2(17) . . ?
C3 C1 H1 105.9 . . ?
C2 C1 H1 105.9 . . ?
O3 C1 H1 105.9 . . ?
C1 C2 H2A 109.5 . . ?
C1 C2 H2B 109.5 . . ?
H2A C2 H2B 109.5 . . ?
C1 C2 H2C 109.5 . . ?
H2A C2 H2C 109.5 . . ?
H2B C2 H2C 109.5 . . ?
C1 C3 H3A 109.5 . . ?
C1 C3 H3B 109.5 . . ?
H3A C3 H3B 109.5 . . ?
C1 C3 H3C 109.5 . . ?
H3A C3 H3C 109.5 . . ?
H3B C3 H3C 109.5 . . ?
O10 C4 C5 108(2) . . ?
O10 C4 C6 112(3) . . ?
C5 C4 C6 113(3) . . ?
O10 C4 H4 108 . . ?
C5 C4 H4 108 . . ?
C6 C4 H4 108 . . ?
C4 C5 H5A 109.5 . . ?
C4 C5 H5B 109.5 . . ?
H5A C5 H5B 109.5 . . ?
C4 C5 H5C 109.5 . . ?
H5A C5 H5C 109.5 . . ?
H5B C5 H5C 109.5 . . ?
C4 C6 H6A 109.5 . . ?
C4 C6 H6B 109.5 . . ?
H6A C6 H6B 109.5 . . ?
C4 C6 H6C 109.5 . . ?
H6A C6 H6C 109.5 . . ?
H6B C6 H6C 109.5 . . ?
O7 C7 C9 114(2) . . ?
O7 C7 C8 112(2) . . ?
C9 C7 C8 112(3) . . ?
O7 C7 H7 106 . . ?
C9 C7 H7 106 . . ?
C8 C7 H7 106 . . ?
C7 C8 H8A 109.5 . . ?
C7 C8 H8B 109.5 . . ?
H8A C8 H8B 109.5 . . ?
C7 C8 H8C 109.5 . . ?
H8A C8 H8C 109.5 . . ?
H8B C8 H8C 109.5 . . ?
C7 C9 H9A 109.5 . . ?
C7 C9 H9B 109.5 . . ?
H9A C9 H9B 109.5 . . ?
C7 C9 H9C 109.5 . . ?
H9A C9 H9C 109.5 . . ?
H9B C9 H9C 109.5 . . ?
O12 C10 C11 108(3) . . ?
O12 C10 C12 114(3) . . ?
C11 C10 C12 117(4) . . ?
O12 C10 H10 105.6 . . ?
C11 C10 H10 105.6 . . ?
C12 C10 H10 105.6 . . ?
C10 C11 H11A 109.5 . . ?
C10 C11 H11B 109.4 . . ?
H11A C11 H11B 109.5 . . ?
C10 C11 H11C 109.5 . . ?
H11A C11 H11C 109.5 . . ?
H11B C11 H11C 109.5 . . ?
C10 C12 H12A 109.5 . . ?
C10 C12 H12B 109.5 . . ?
H12A C12 H12B 109.5 . . ?
C10 C12 H12C 109.4 . . ?
H12A C12 H12C 109.5 . . ?
H12B C12 H12C 109.5 . . ?
O13 C13 C15 114(3) . . ?
O13 C13 C14 117(3) . . ?
C15 C13 C14 113(3) . . ?
O13 C13 H13 104 . . ?
C15 C13 H13 104 . . ?
C14 C13 H13 104 . . ?
C13 C14 H14A 109.5 . . ?
C13 C14 H14B 109.5 . . ?
H14A C14 H14B 109.5 . . ?
C13 C14 H14C 109.5 . . ?
H14A C14 H14C 109.5 . . ?
H14B C14 H14C 109.5 . . ?
C13 C15 H15A 109.5 . . ?
C13 C15 H15B 109.4 . . ?
H15A C15 H15B 109.5 . . ?
C13 C15 H15C 109.5 . . ?
H15A C15 H15C 109.5 . . ?
H15B C15 H15C 109.5 . . ?
O5 C16 C17 118(3) . . ?
O5 C16 C17 118(3) . 2 ?
C17 C16 C17 123(5) . 2 ?
O5 C16 H16 90 . . ?
C17 C16 H16 90 . . ?
C17 C16 H16 90 2 . ?
C16 C17 H17A 109.5 . . ?
C16 C17 H17B 109.5 . . ?
H17A C17 H17B 109.5 . . ?
C16 C17 H17C 109.4 . . ?
H17A C17 H17C 109.5 . . ?
H17B C17 H17C 109.5 . . ?
O11 C18 C20 117(2) . . ?
O11 C18 C19 112(2) . . ?
C20 C18 C19 118(3) . . ?
O11 C18 H18 102 . . ?
C20 C18 H18 102 . . ?
C19 C18 H18 102 . . ?
C18 C19 H19A 109.5 . . ?
C18 C19 H19B 109.5 . . ?
H19A C19 H19B 109.5 . . ?
C18 C19 H19C 109.5 . . ?
H19A C19 H19C 109.5 . . ?
H19B C19 H19C 109.5 . . ?
C18 C20 H20A 109.5 . . ?
C18 C20 H20B 109.5 . . ?
H20A C20 H20B 109.5 . . ?
C18 C20 H20C 109.5 . . ?
H20A C20 H20C 109.5 . . ?
H20B C20 H20C 109.5 . . ?
O14 C21 C22 107(3) . . ?
O14 C21 C23 106(3) . . ?
C22 C21 C23 116(4) . . ?
O14 C21 H21 109.2 . . ?
C22 C21 H21 109.2 . . ?
C23 C21 H21 109.2 . . ?
C21 C22 H22A 109.5 . . ?
C21 C22 H22B 109.5 . . ?
H22A C22 H22B 109.5 . . ?
C21 C22 H22C 109.5 . . ?
H22A C22 H22C 109.5 . . ?
H22B C22 H22C 109.5 . . ?
C21 C23 H23A 109.5 . . ?
C21 C23 H23B 109.4 . . ?
H23A C23 H23B 109.5 . . ?
C21 C23 H23C 109.5 . . ?
H23A C23 H23C 109.5 . . ?
H23B C23 H23C 109.5 . . ?
C25 C24 C26 117(4) . . ?
C25 C24 O9 111(3) . . ?
C26 C24 O9 109(3) . . ?
C25 C24 H24 106.6 . . ?
C26 C24 H24 106.7 . . ?
O9 C24 H24 106.7 . . ?
C24 C25 H25A 109.4 . . ?
C24 C25 H25B 109.4 . . ?
H25A C25 H25B 109.5 . . ?
C24 C25 H25C 109.6 . . ?
H25A C25 H25C 109.5 . . ?
H25B C25 H25C 109.5 . . ?
C24 C26 H26A 109.5 . . ?
C24 C26 H26B 109.5 . . ?
H26A C26 H26B 109.5 . . ?
C24 C26 H26C 109.5 . . ?
H26A C26 H26C 109.5 . . ?
H26B C26 H26C 109.5 . . ?

loop_
_geom_bond_atom_site_label_1
_geom_bond_atom_site_label_2
_geom_bond_distance
_geom_bond_site_symmetry_2
_geom_bond_publ_flag
Ta1 O5 1.880(15) . ?
Ta1 O2 1.955(10) 2 ?
Ta1 O2 1.955(10) . ?
Ta1 O4 1.972(11) 2 ?
Ta1 O4 1.972(11) . ?
Ta1 O1 2.007(14) . ?
Ta1 Ta3 3.1144(16) . ?
Ta1 Ta3 3.1144(16) 2 ?
Ta2 O8 1.845(12) . ?
Ta2 O6 1.863(11) . ?
Ta2 O12 1.866(12) . ?
Ta2 O1 2.092(9) . ?
Ta2 O7 2.143(11) . ?
Ta2 O7 2.145(12) 2 ?
Ta2 Ta2 3.1182(19) 2 ?
Ta3 O10 1.886(13) . ?
Ta3 O11 1.892(11) . ?
Ta3 O4 1.897(12) . ?
Ta3 O6 2.020(11) 2 ?
Ta3 O3 2.083(12) . ?
Ta3 O2 2.118(9) . ?
Ta4 O9 1.838(13) . ?
Ta4 O13 1.874(15) . ?
Ta4 O14 1.905(12) . ?
Ta4 O8 2.019(12) . ?
Ta4 O2 2.100(11) 2 ?
Ta4 O3 2.179(11) 2 ?
O1 Ta2 2.092(9) 2 ?
O2 Ta4 2.100(11) 2 ?
O3 C1 1.44(2) . ?
O3 Ta4 2.179(11) 2 ?
O5 C16 1.35(4) . ?
O6 Ta3 2.020(11) 2 ?
O7 C7 1.40(2) . ?
O7 Ta2 2.145(12) 2 ?
O9 C24 1.43(3) . ?
O10 C4 1.41(3) . ?
O11 C18 1.39(3) . ?
O12 C10 1.37(2) . ?
O13 C13 1.37(3) . ?
O14 C21 1.38(3) . ?
C1 C3 1.420(12) . ?
C1 C2 1.438(12) . ?
C1 H1 0.98 . ?
C2 H2A 0.96 . ?
C2 H2B 0.96 . ?
C2 H2C 0.96 . ?
C3 H3A 0.96 . ?
C3 H3B 0.96 . ?
C3 H3C 0.96 . ?
C4 C5 1.418(13) . ?
C4 C6 1.421(13) . ?
C4 H4 0.98 . ?
C5 H5A 0.96 . ?
C5 H5B 0.96 . ?
C5 H5C 0.96 . ?
C6 H6A 0.96 . ?
C6 H6B 0.96 . ?
C6 H6C 0.96 . ?
C7 C9 1.421(13) . ?
C7 C8 1.421(13) . ?
C7 H7 0.98 . ?
C8 H8A 0.96 . ?
C8 H8B 0.96 . ?
C8 H8C 0.96 . ?
C9 H9A 0.96 . ?
C9 H9B 0.96 . ?
C9 H9C 0.96 . ?
C10 C11 1.423(13) . ?
C10 C12 1.426(13) . ?
C10 H10 0.98 . ?
C11 H11A 0.96 . ?
C11 H11B 0.96 . ?
C11 H11C 0.96 . ?
C12 H12A 0.96 . ?
C12 H12B 0.96 . ?
C12 H12C 0.96 . ?
C13 C15 1.419(13) . ?
C13 C14 1.422(13) . ?
C13 H13 0.98 . ?
C14 H14A 0.96 . ?
C14 H14B 0.96 . ?
C14 H14C 0.96 . ?
C15 H15A 0.96 . ?
C15 H15B 0.96 . ?
C15 H15C 0.96 . ?
C16 C17 1.409(13) . ?
C16 C17 1.409(13) 2 ?
C16 H16 0.98 . ?
C17 H17A 0.96 . ?
C17 H17B 0.96 . ?
C17 H17C 0.96 . ?
C18 C20 1.418(13) . ?
C18 C19 1.422(13) . ?
C18 H18 0.98 . ?
C19 H19A 0.96 . ?
C19 H19B 0.96 . ?
C19 H19C 0.96 . ?
C20 H20A 0.96 . ?
C20 H20B 0.96 . ?
C20 H20C 0.96 . ?
C21 C22 1.417(13) . ?
C21 C23 1.419(13) . ?
C21 H21 0.98 . ?
C22 H22A 0.96 . ?
C22 H22B 0.96 . ?
C22 H22C 0.96 . ?
C23 H23A 0.96 . ?
C23 H23B 0.96 . ?
C23 H23C 0.96 . ?
C24 C25 1.410(13) . ?
C24 C26 1.421(13) . ?
C24 H24 0.98 . ?
C25 H25A 0.96 . ?
C25 H25B 0.96 . ?
C25 H25C 0.96 . ?
C26 H26A 0.96 . ?
C26 H26B 0.96 . ?
C26 H26C 0.96 . ?
